data_1537001
loop_
_publ_author_name
'Zaremba, V.I.'
'Muts, I.R.'
'Poettgen, R.'
'Rodewald, U.C.'
'Hlukhyy, V.'

_publ_section_title
;
 Syntheses and structures of RE10 Ni(9+x) In20 (RE = Tb, Dy) and Yb Ni In2
;
_journal_name_full 'Zeitschrift fuer Anorganische und Allgemeine Chemie'
_journal_page_first 1903
_journal_page_last 1907
_journal_volume 630
_journal_year 2004
_chemical_formula_sum 'In2 Ni Yb'
_chemical_name_systematic 'Yb Ni In2'
_space_group_IT_number 63
_symmetry_space_group_name_Hall '-C 2c 2'
_symmetry_space_group_name_H-M 'C m c m'
_cell_angle_alpha 90
_cell_angle_beta 90
_cell_angle_gamma 90
_cell_formula_units_Z 4
_cell_length_a 4.3067
_cell_length_b 10.33
_cell_length_c 7.581
_cell_volume 337.265
_citation_journal_id_ASTM ZAACAB
_cod_data_source_file Zaremba_ZAACAB_2004_1608.cif
_cod_data_source_block In2Ni1Yb1
_cod_original_cell_volume 337.2651
_cod_original_formula_sum 'In2 Ni1 Yb1'
_cod_database_code 1537001

loop_
_symmetry_equiv_pos_as_xyz
x,y,z
-x,-y,z+1/2
x,-y,-z
-x,y,-z+1/2
-x,-y,-z
x,y,-z-1/2
-x,y,z
x,-y,z-1/2
x+1/2,y+1/2,z
-x+1/2,-y+1/2,z+1/2
x+1/2,-y+1/2,-z
-x+1/2,y+1/2,-z+1/2
-x+1/2,-y+1/2,-z
x+1/2,y+1/2,-z-1/2
-x+1/2,y+1/2,z
x+1/2,-y+1/2,z-1/2

loop_
_atom_site_label
_atom_site_type_symbol
_atom_site_fract_x
_atom_site_fract_y
_atom_site_fract_z
_atom_site_occupancy
_atom_site_U_iso_or_equiv
Ni1 Ni 0 0.78122 0.25 1 0.0
Yb1 Yb 0 0.06221 0.25 1 0.0
In1 In 0 0.35197 0.05237 1 0.0
